data_7160793
loop_
_publ_author_name
'Shoji, Taku'
'Yamazaki, Akari'
'Yoshida, Miku'
'Yasunami Deceased, Masafumi'
'Mori, Shigeki'
'Okujima, Tetsuo'
'Kamayachi, Takumi'
'Uchiyama, Ikumi'
'Sekiguchi, Ryuta'
'Ito, Shunji'

_publ_section_title
;
 Synthesis of naphth[2,1-<i>a</i>]azulenes <i>via</i> [8 + 2]
 cycloaddition of 2<i>H</i>-cyclohepta[<i>b</i>]furan-2-ones, and their
 reactivity, optical, and structural properties.
;
_journal_issue 44
_journal_name_full 'Organic &amp; biomolecular chemistry'
_journal_page_first 10088
_journal_page_last 10099
_journal_paper_doi 10.1039/d5ob01492a
_journal_volume 23
_journal_year 2025
_chemical_formula_moiety 'C23 H17 F3 O'
_chemical_formula_sum 'C23 H17 F3 O'
_chemical_formula_weight 366.36
_space_group_crystal_system monoclinic
_space_group_IT_number 14
_space_group_name_Hall '-P 2yn'
_space_group_name_H-M_alt 'P 1 21/n 1'
_atom_sites_solution_hydrogens geom
_atom_sites_solution_primary dual
_audit_creation_date 2020-11-12
_audit_creation_method
;
Olex2 1.3
(compiled 2020.07.31 svn.rc2a77460 for OlexSys, GUI svn.r6145)
;
_audit_update_record
;
2020-11-17 deposited with the CCDC.	2025-10-13 downloaded from the CCDC.
;
_cell_angle_alpha 90
_cell_angle_beta 96.814(3)
_cell_angle_gamma 90
_cell_formula_units_Z 4
_cell_length_a 9.8266(3)
_cell_length_b 9.7071(3)
_cell_length_c 18.4968(6)
_cell_measurement_reflns_used 15248
_cell_measurement_temperature 100
_cell_measurement_theta_max 31.1090
_cell_measurement_theta_min 2.2270
_cell_volume 1751.91(10)
_computing_cell_refinement 'CrysAlisPro 1.171.40.67a (Rigaku OD, 2019)'
_computing_data_collection 'CrystalClear-SM Expert 2.1 b46 (Rigaku, 2016)'
_computing_data_reduction 'CrysAlisPro 1.171.40.67a (Rigaku OD, 2019)'
_computing_molecular_graphics 'Olex2 1.3 (Dolomanov et al., 2009)'
_computing_publication_material 'Olex2 1.3 (Dolomanov et al., 2009)'
_computing_structure_refinement 'SHELXL-2018/3 (Sheldrick, 2018)'
_computing_structure_solution 'SHELXT 2018/2 (Sheldrick, 2018)'
_diffrn_ambient_temperature 100
_diffrn_detector CCD
_diffrn_detector_area_resol_mean 7.111
_diffrn_detector_type 'Rigaku Saturn724+ area detector'
_diffrn_measured_fraction_theta_full 1.000
_diffrn_measured_fraction_theta_max 1.000
_diffrn_measurement_details
;
List of Runs (angles in degrees, time in seconds):

  # Type    Start    End  Width  t~exp~   \w     \q     \k     \f   Frames
#--------------------------------------------------------------------------
  1  \w   -110.00  70.00   0.50    1.00    --  -20.00  45.00   0.00  360
  2  \w   -110.00  70.00   0.50    1.00    --  -20.00  45.00  90.00  360
  3  \w   -110.00  70.00   0.50    1.00    --  -20.00  45.00 180.00  360
  4  \w   -110.00  70.00   0.50    1.00    --  -20.00  45.00 270.00  360
;
_diffrn_measurement_device_type 'Rigaku Varimax with Saturn'
_diffrn_measurement_method '\w scans'
_diffrn_orient_matrix_type 'CrysAlisPro convention (1999,Acta A55,543-557)'
_diffrn_orient_matrix_UB_11 0.0328944000
_diffrn_orient_matrix_UB_12 0.0609167000
_diffrn_orient_matrix_UB_13 0.0141872000
_diffrn_orient_matrix_UB_21 0.0645962000
_diffrn_orient_matrix_UB_22 -0.0286153000
_diffrn_orient_matrix_UB_23 -0.0051259000
_diffrn_orient_matrix_UB_31 -0.0056096000
_diffrn_orient_matrix_UB_32 0.0284486000
_diffrn_orient_matrix_UB_33 -0.0355504000
_diffrn_radiation_collimation 0.3
_diffrn_radiation_monochromator 'multi-layer mirror optics'
_diffrn_radiation_probe x-ray
_diffrn_radiation_type 'Mo K\a'
_diffrn_radiation_wavelength 0.71073
_diffrn_reflns_av_R_equivalents 0.0558
_diffrn_reflns_av_unetI/netI 0.0349
_diffrn_reflns_Laue_measured_fraction_full 1.000
_diffrn_reflns_Laue_measured_fraction_max 1.000
_diffrn_reflns_limit_h_max 12
_diffrn_reflns_limit_h_min -12
_diffrn_reflns_limit_k_max 12
_diffrn_reflns_limit_k_min -12
_diffrn_reflns_limit_l_max 24
_diffrn_reflns_limit_l_min -24
_diffrn_reflns_number 29073
_diffrn_reflns_point_group_measured_fraction_full 1.000
_diffrn_reflns_point_group_measured_fraction_max 1.000
_diffrn_reflns_theta_full 25.242
_diffrn_reflns_theta_max 27.997
_diffrn_reflns_theta_min 2.218
_diffrn_source 'rotating anode X-ray generator'
_diffrn_source_current 24.0
_diffrn_source_power 1.2
_diffrn_source_target Mo
_diffrn_source_type 'MicroMax 007'
_diffrn_source_voltage 50.0
_exptl_absorpt_coefficient_mu 0.106
_exptl_absorpt_correction_T_max 1.00000
_exptl_absorpt_correction_T_min 0.94832
_exptl_absorpt_correction_type multi-scan
_exptl_absorpt_process_details
;
CrysAlisPro 1.171.40.67a (Rigaku Oxford Diffraction, 2019)
Empirical absorption correction using spherical harmonics,
 implemented in SCALE3 ABSPACK scaling algorithm.
;
_exptl_crystal_colour green
_exptl_crystal_colour_primary green
_exptl_crystal_density_diffrn 1.389
_exptl_crystal_density_method 'not measured'
_exptl_crystal_description block
_exptl_crystal_F_000 760
_exptl_crystal_size_max 0.16
_exptl_crystal_size_mid 0.04
_exptl_crystal_size_min 0.04
_refine_diff_density_max 0.279
_refine_diff_density_min -0.254
_refine_diff_density_rms 0.052
_refine_ls_extinction_method none
_refine_ls_goodness_of_fit_ref 1.038
_refine_ls_hydrogen_treatment constr
_refine_ls_matrix_type full
_refine_ls_number_parameters 246
_refine_ls_number_reflns 4225
_refine_ls_number_restraints 0
_refine_ls_restrained_S_all 1.038
_refine_ls_R_factor_all 0.0593
_refine_ls_R_factor_gt 0.0445
_refine_ls_shift/su_max 0.000
_refine_ls_shift/su_mean 0.000
_refine_ls_structure_factor_coef Fsqd
_refine_ls_weighting_details 'w=1/[\s^2^(Fo^2^)+(0.0457P)^2^+0.6910P] where P=(Fo^2^+2Fc^2^)/3'
_refine_ls_weighting_scheme calc
_refine_ls_wR_factor_gt 0.0993
_refine_ls_wR_factor_ref 0.1056
_reflns_Friedel_coverage 0.000
_reflns_number_gt 3398
_reflns_number_total 4225
_reflns_threshold_expression 'I > 2\s(I)'
_cod_data_source_file d5ob01492a2.cif
_cod_data_source_block shojix6
_cod_depositor_comments 'Adding full bibliography for 7160792--7160797.cif.'
_cod_database_code 7160793
_shelx_shelxl_version_number 2018/3
_chemical_oxdiff_formula 'C23 H17 O1 F3'
_shelx_space_group_comment
;
The symmetry employed for this shelxl refinement is uniquely defined
by the following loop, which should always be used as a source of
symmetry information in preference to the above space-group names.
They are only intended as comments.
;
_shelx_estimated_absorpt_t_max 0.996
_shelx_estimated_absorpt_t_min 0.983
_reflns_odcompleteness_completeness 94.08
_reflns_odcompleteness_iscentric 1
_reflns_odcompleteness_theta 30.97
_olex2_refinement_description
;
1. Fixed Uiso
 At 1.2 times of:
  All C(H) groups
 At 1.5 times of:
  All C(H,H,H) groups
2.a Ternary CH refined with riding coordinates:
 C19(H19)
2.b Aromatic/amide H refined with riding coordinates:
 C1(H1), C2(H2), C3(H3), C4(H4), C6(H6), C7(H7), C10(H10), C11(H11), C12(H12),
 C14(H14)
2.c Idealised Me refined as rotating group:
 C20(H20A,H20B,H20C), C21(H21A,H21B,H21C)
;
_olex2_exptl_crystal_mounting_method loop
_olex2_submission_special_instructions 'No special instructions were received'
_oxdiff_exptl_absorpt_empirical_details
;
Empirical correction (ABSPACK) includes:
- Absorption correction using spherical harmonics
- Frame scaling
;
_oxdiff_exptl_absorpt_empirical_full_max 1.157
_oxdiff_exptl_absorpt_empirical_full_min 0.886

loop_
_space_group_symop_operation_xyz
'x, y, z'
'-x+1/2, y+1/2, -z+1/2'
'-x, -y, -z'
'x-1/2, -y-1/2, z-1/2'

loop_
_atom_site_label
_atom_site_type_symbol
_atom_site_fract_x
_atom_site_fract_y
_atom_site_fract_z
_atom_site_U_iso_or_equiv
_atom_site_adp_type
_atom_site_occupancy
_atom_site_site_symmetry_order
_atom_site_calc_flag
_atom_site_refinement_flags_posn
_atom_site_refinement_flags_adp
_atom_site_refinement_flags_occupancy
_atom_site_disorder_assembly
_atom_site_disorder_group
F1 F 0.16416(9) 0.64957(10) 0.24868(5) 0.0310(2) Uani 1 1 d . . . . .
F2 F 0.13597(8) 0.73965(8) 0.35316(5) 0.0220(2) Uani 1 1 d . . . . .
F3 F 0.20123(10) 0.86684(9) 0.26822(5) 0.0316(2) Uani 1 1 d . . . . .
O1 O 0.44143(11) 0.71878(12) 0.27264(5) 0.0259(3) Uani 1 1 d . . . . .
C00G C 0.37123(14) 0.71613(14) 0.32314(7) 0.0171(3) Uani 1 1 d . . . . .
C1 C 0.20818(14) 0.46126(14) 0.40005(8) 0.0181(3) Uani 1 1 d . . . . .
H1 H 0.231777 0.485386 0.353345 0.022 Uiso 1 1 calc R U . . .
C2 C 0.11163(15) 0.35957(15) 0.40582(9) 0.0231(3) Uani 1 1 d . . . . .
H2 H 0.068587 0.315524 0.363255 0.028 Uiso 1 1 calc R U . . .
C3 C 0.07698(15) 0.32117(15) 0.47483(9) 0.0263(3) Uani 1 1 d . . . . .
H3 H 0.007775 0.254063 0.478502 0.032 Uiso 1 1 calc R U . . .
C4 C 0.14287(14) 0.38038(15) 0.53677(9) 0.0227(3) Uani 1 1 d . . . . .
H4 H 0.120642 0.351650 0.583042 0.027 Uiso 1 1 calc R U . . .
C5 C 0.24390(14) 0.48409(14) 0.53264(8) 0.0178(3) Uani 1 1 d . . . . .
C6 C 0.31856(14) 0.53904(15) 0.59766(8) 0.0198(3) Uani 1 1 d . . . . .
H6 H 0.298053 0.507311 0.643735 0.024 Uiso 1 1 calc R U . . .
C7 C 0.41846(14) 0.63598(14) 0.59470(7) 0.0184(3) Uani 1 1 d . . . . .
H7 H 0.470143 0.668004 0.638107 0.022 Uiso 1 1 calc R U . . .
C8 C 0.44414(13) 0.68833(13) 0.52587(7) 0.0148(3) Uani 1 1 d . . . . .
C9 C 0.54225(13) 0.79019(13) 0.50897(7) 0.0148(3) Uani 1 1 d . . . . .
C10 C 0.62685(14) 0.86294(14) 0.56018(8) 0.0179(3) Uani 1 1 d . . . . .
H10 H 0.619026 0.840967 0.609564 0.021 Uiso 1 1 calc R U . . .
C11 C 0.72345(14) 0.96567(14) 0.54883(8) 0.0200(3) Uani 1 1 d . . . . .
H11 H 0.772015 1.003831 0.591648 0.024 Uiso 1 1 calc R U . . .
C12 C 0.75693(14) 1.01818(14) 0.48409(8) 0.0205(3) Uani 1 1 d . . . . .
H12 H 0.825585 1.087553 0.489303 0.025 Uiso 1 1 calc R U . . .
C13 C 0.70627(13) 0.98632(14) 0.41065(8) 0.0178(3) Uani 1 1 d . . . . .
C14 C 0.60562(13) 0.89044(14) 0.38777(8) 0.0165(3) Uani 1 1 d . . . . .
H14 H 0.583759 0.883239 0.336486 0.020 Uiso 1 1 calc R U . . .
C15 C 0.53039(13) 0.80160(14) 0.42903(7) 0.0146(3) Uani 1 1 d . . . . .
C16 C 0.42210(13) 0.71301(13) 0.40034(7) 0.0139(3) Uani 1 1 d . . . . .
C17 C 0.37080(13) 0.64050(13) 0.46037(7) 0.0137(3) Uani 1 1 d . . . . .
C18 C 0.27272(13) 0.53030(13) 0.46247(7) 0.0152(3) Uani 1 1 d . . . . .
C19 C 0.77838(14) 1.06280(15) 0.35309(8) 0.0211(3) Uani 1 1 d . . . . .
H19 H 0.806972 1.154876 0.373882 0.025 Uiso 1 1 calc R U . . .
C20 C 0.90978(16) 0.98396(19) 0.34133(11) 0.0371(4) Uani 1 1 d . . . . .
H20A H 0.966579 0.972019 0.388154 0.056 Uiso 1 1 calc R U . . .
H20B H 0.961033 1.036205 0.308165 0.056 Uiso 1 1 calc R U . . .
H20C H 0.885438 0.893429 0.320170 0.056 Uiso 1 1 calc R U . . .
C21 C 0.69076(16) 1.08829(17) 0.28049(9) 0.0271(3) Uani 1 1 d . . . . .
H21A H 0.670300 1.000190 0.255682 0.041 Uiso 1 1 calc R U . . .
H21B H 0.740805 1.147773 0.249943 0.041 Uiso 1 1 calc R U . . .
H21C H 0.604938 1.133261 0.289243 0.041 Uiso 1 1 calc R U . . .
C22 C 0.21593(15) 0.74102(15) 0.29930(8) 0.0198(3) Uani 1 1 d . . . . .

loop_
_atom_site_aniso_label
_atom_site_aniso_U_11
_atom_site_aniso_U_22
_atom_site_aniso_U_33
_atom_site_aniso_U_23
_atom_site_aniso_U_13
_atom_site_aniso_U_12
F1 0.0275(5) 0.0392(6) 0.0237(5) -0.0090(4) -0.0083(4) -0.0032(4)
F2 0.0174(4) 0.0247(4) 0.0237(4) 0.0027(3) 0.0022(3) 0.0027(3)
F3 0.0341(5) 0.0286(5) 0.0317(5) 0.0143(4) 0.0024(4) 0.0064(4)
O1 0.0253(5) 0.0363(6) 0.0168(5) -0.0042(4) 0.0054(4) -0.0036(5)
C00G 0.0186(6) 0.0149(6) 0.0177(7) -0.0016(5) 0.0020(5) -0.0024(5)
C1 0.0181(6) 0.0150(6) 0.0208(7) 0.0002(5) 0.0005(5) 0.0012(5)
C2 0.0200(7) 0.0160(7) 0.0322(8) -0.0030(6) -0.0016(6) -0.0013(5)
C3 0.0196(7) 0.0178(7) 0.0420(10) 0.0020(6) 0.0059(7) -0.0037(6)
C4 0.0208(7) 0.0184(7) 0.0304(8) 0.0052(6) 0.0099(6) 0.0011(6)
C5 0.0173(7) 0.0144(6) 0.0227(7) 0.0014(5) 0.0063(5) 0.0031(5)
C6 0.0236(7) 0.0196(7) 0.0175(7) 0.0033(6) 0.0076(6) 0.0029(6)
C7 0.0212(7) 0.0197(7) 0.0139(7) -0.0017(5) 0.0002(5) 0.0033(5)
C8 0.0143(6) 0.0133(6) 0.0167(7) -0.0013(5) 0.0017(5) 0.0032(5)
C9 0.0140(6) 0.0137(6) 0.0166(7) -0.0003(5) 0.0007(5) 0.0035(5)
C10 0.0165(6) 0.0192(7) 0.0175(7) -0.0019(5) -0.0001(5) 0.0034(5)
C11 0.0161(6) 0.0189(7) 0.0235(7) -0.0062(6) -0.0035(5) 0.0002(5)
C12 0.0138(6) 0.0157(7) 0.0315(8) -0.0030(6) 0.0010(6) -0.0019(5)
C13 0.0132(6) 0.0142(6) 0.0262(7) 0.0004(5) 0.0035(5) 0.0029(5)
C14 0.0155(6) 0.0159(6) 0.0181(7) -0.0001(5) 0.0017(5) 0.0019(5)
C15 0.0132(6) 0.0134(6) 0.0169(7) -0.0013(5) 0.0006(5) 0.0035(5)
C16 0.0132(6) 0.0130(6) 0.0157(6) -0.0012(5) 0.0019(5) 0.0015(5)
C17 0.0125(6) 0.0129(6) 0.0158(6) -0.0011(5) 0.0027(5) 0.0031(5)
C18 0.0136(6) 0.0126(6) 0.0195(7) 0.0003(5) 0.0031(5) 0.0023(5)
C19 0.0169(7) 0.0166(7) 0.0304(8) 0.0017(6) 0.0059(6) -0.0016(5)
C20 0.0218(8) 0.0348(9) 0.0584(12) 0.0144(8) 0.0199(8) 0.0045(7)
C21 0.0267(8) 0.0284(8) 0.0277(8) 0.0032(7) 0.0095(6) -0.0017(6)
C22 0.0216(7) 0.0203(7) 0.0166(7) 0.0014(5) -0.0010(6) -0.0010(6)

loop_
_atom_type_symbol
_atom_type_description
_atom_type_scat_dispersion_real
_atom_type_scat_dispersion_imag
_atom_type_scat_source
C C 0.0033 0.0016 'International Tables Vol C Tables 4.2.6.8 and 6.1.1.4'
H H 0.0000 0.0000 'International Tables Vol C Tables 4.2.6.8 and 6.1.1.4'
F F 0.0171 0.0103 'International Tables Vol C Tables 4.2.6.8 and 6.1.1.4'
O O 0.0106 0.0060 'International Tables Vol C Tables 4.2.6.8 and 6.1.1.4'

loop_
_geom_angle_atom_site_label_1
_geom_angle_atom_site_label_2
_geom_angle_atom_site_label_3
_geom_angle
_geom_angle_site_symmetry_1
_geom_angle_site_symmetry_3
_geom_angle_publ_flag
O1 C00G C16 126.09(13) . . ?
O1 C00G C22 113.73(12) . . ?
C16 C00G C22 119.48(12) . . ?
C2 C1 H1 119.3 . . ?
C2 C1 C18 121.30(13) . . ?
C18 C1 H1 119.3 . . ?
C1 C2 H2 120.0 . . ?
C1 C2 C3 120.03(14) . . ?
C3 C2 H2 120.0 . . ?
C2 C3 H3 119.9 . . ?
C4 C3 C2 120.27(13) . . ?
C4 C3 H3 119.9 . . ?
C3 C4 H4 119.5 . . ?
C3 C4 C5 120.96(14) . . ?
C5 C4 H4 119.5 . . ?
C4 C5 C6 120.58(13) . . ?
C4 C5 C18 118.98(13) . . ?
C18 C5 C6 120.43(12) . . ?
C5 C6 H6 119.3 . . ?
C7 C6 C5 121.39(13) . . ?
C7 C6 H6 119.3 . . ?
C6 C7 H7 120.4 . . ?
C6 C7 C8 119.17(13) . . ?
C8 C7 H7 120.4 . . ?
C7 C8 C9 129.37(13) . . ?
C17 C8 C7 121.61(12) . . ?
C17 C8 C9 109.02(12) . . ?
C8 C9 C15 107.10(11) . . ?
C10 C9 C8 124.53(13) . . ?
C10 C9 C15 128.35(13) . . ?
C9 C10 H10 115.8 . . ?
C9 C10 C11 128.46(13) . . ?
C11 C10 H10 115.8 . . ?
C10 C11 H11 115.6 . . ?
C12 C11 C10 128.76(13) . . ?
C12 C11 H11 115.6 . . ?
C11 C12 H12 114.5 . . ?
C11 C12 C13 131.04(13) . . ?
C13 C12 H12 114.5 . . ?
C12 C13 C19 114.69(12) . . ?
C14 C13 C12 126.34(13) . . ?
C14 C13 C19 118.88(13) . . ?
C13 C14 H14 115.0 . . ?
C13 C14 C15 130.01(13) . . ?
C15 C14 H14 115.0 . . ?
C14 C15 C9 127.02(12) . . ?
C14 C15 C16 125.65(12) . . ?
C16 C15 C9 107.20(11) . . ?
C15 C16 C00G 120.55(12) . . ?
C15 C16 C17 108.65(11) . . ?
C17 C16 C00G 130.47(12) . . ?
C8 C17 C16 107.93(11) . . ?
C8 C17 C18 119.66(12) . . ?
C18 C17 C16 132.24(12) . . ?
C1 C18 C5 118.18(12) . . ?
C1 C18 C17 124.33(12) . . ?
C5 C18 C17 117.43(12) . . ?
C13 C19 H19 107.3 . . ?
C13 C19 C20 108.73(12) . . ?
C20 C19 H19 107.3 . . ?
C21 C19 C13 115.40(12) . . ?
C21 C19 H19 107.3 . . ?
C21 C19 C20 110.57(13) . . ?
C19 C20 H20A 109.5 . . ?
C19 C20 H20B 109.5 . . ?
C19 C20 H20C 109.5 . . ?
H20A C20 H20B 109.5 . . ?
H20A C20 H20C 109.5 . . ?
H20B C20 H20C 109.5 . . ?
C19 C21 H21A 109.5 . . ?
C19 C21 H21B 109.5 . . ?
C19 C21 H21C 109.5 . . ?
H21A C21 H21B 109.5 . . ?
H21A C21 H21C 109.5 . . ?
H21B C21 H21C 109.5 . . ?
F1 C22 F3 106.73(11) . . ?
F1 C22 C00G 111.84(11) . . ?
F2 C22 F1 107.71(11) . . ?
F2 C22 F3 106.43(11) . . ?
F2 C22 C00G 115.44(11) . . ?
F3 C22 C00G 108.23(11) . . ?

loop_
_geom_bond_atom_site_label_1
_geom_bond_atom_site_label_2
_geom_bond_distance
_geom_bond_site_symmetry_2
_geom_bond_publ_flag
F1 C22 1.3455(16) . ?
F2 C22 1.3401(16) . ?
F3 C22 1.3503(16) . ?
O1 C00G 1.2255(17) . ?
C00G C16 1.4562(19) . ?
C00G C22 1.5562(19) . ?
C1 H1 0.9500 . ?
C1 C2 1.382(2) . ?
C1 C18 1.4180(19) . ?
C2 H2 0.9500 . ?
C2 C3 1.410(2) . ?
C3 H3 0.9500 . ?
C3 C4 1.373(2) . ?
C4 H4 0.9500 . ?
C4 C5 1.4224(19) . ?
C5 C6 1.435(2) . ?
C5 C18 1.4327(19) . ?
C6 H6 0.9500 . ?
C6 C7 1.366(2) . ?
C7 H7 0.9500 . ?
C7 C8 1.4209(19) . ?
C8 C9 1.4410(18) . ?
C8 C17 1.4126(18) . ?
C9 C10 1.3785(19) . ?
C9 C15 1.4735(19) . ?
C10 H10 0.9500 . ?
C10 C11 1.410(2) . ?
C11 H11 0.9500 . ?
C11 C12 1.377(2) . ?
C12 H12 0.9500 . ?
C12 C13 1.424(2) . ?
C13 C14 1.3872(19) . ?
C13 C19 1.5381(19) . ?
C14 H14 0.9500 . ?
C14 C15 1.4165(19) . ?
C15 C16 1.4210(18) . ?
C16 C17 1.4545(18) . ?
C17 C18 1.4435(18) . ?
C19 H19 1.0000 . ?
C19 C20 1.539(2) . ?
C19 C21 1.527(2) . ?
C20 H20A 0.9800 . ?
C20 H20B 0.9800 . ?
C20 H20C 0.9800 . ?
C21 H21A 0.9800 . ?
C21 H21B 0.9800 . ?
C21 H21C 0.9800 . ?

loop_
_geom_torsion_atom_site_label_1
_geom_torsion_atom_site_label_2
_geom_torsion_atom_site_label_3
_geom_torsion_atom_site_label_4
_geom_torsion
_geom_torsion_site_symmetry_1
_geom_torsion_site_symmetry_2
_geom_torsion_site_symmetry_3
_geom_torsion_site_symmetry_4
_geom_torsion_publ_flag
O1 C00G C16 C15 45.0(2) . . . . ?
O1 C00G C16 C17 -142.41(15) . . . . ?
O1 C00G C22 F1 56.77(16) . . . . ?
O1 C00G C22 F2 -179.63(12) . . . . ?
O1 C00G C22 F3 -60.53(15) . . . . ?
C00G C16 C17 C8 -171.12(13) . . . . ?
C00G C16 C17 C18 13.8(2) . . . . ?
C1 C2 C3 C4 -2.7(2) . . . . ?
C2 C1 C18 C5 5.2(2) . . . . ?
C2 C1 C18 C17 -177.80(13) . . . . ?
C2 C3 C4 C5 1.9(2) . . . . ?
C3 C4 C5 C6 -175.94(13) . . . . ?
C3 C4 C5 C18 2.4(2) . . . . ?
C4 C5 C6 C7 178.23(13) . . . . ?
C4 C5 C18 C1 -5.81(19) . . . . ?
C4 C5 C18 C17 176.94(12) . . . . ?
C5 C6 C7 C8 3.2(2) . . . . ?
C6 C5 C18 C1 172.52(12) . . . . ?
C6 C5 C18 C17 -4.73(19) . . . . ?
C6 C7 C8 C9 179.63(13) . . . . ?
C6 C7 C8 C17 -1.3(2) . . . . ?
C7 C8 C9 C10 -3.9(2) . . . . ?
C7 C8 C9 C15 177.44(13) . . . . ?
C7 C8 C17 C16 -179.43(12) . . . . ?
C7 C8 C17 C18 -3.60(19) . . . . ?
C8 C9 C10 C11 -178.69(13) . . . . ?
C8 C9 C15 C14 179.10(12) . . . . ?
C8 C9 C15 C16 2.97(14) . . . . ?
C8 C17 C18 C1 -170.60(12) . . . . ?
C8 C17 C18 C5 6.47(18) . . . . ?
C9 C8 C17 C16 -0.20(14) . . . . ?
C9 C8 C17 C18 175.62(11) . . . . ?
C9 C10 C11 C12 -0.1(2) . . . . ?
C9 C15 C16 C00G 170.90(11) . . . . ?
C9 C15 C16 C17 -3.12(14) . . . . ?
C10 C9 C15 C14 0.6(2) . . . . ?
C10 C9 C15 C16 -175.57(13) . . . . ?
C10 C11 C12 C13 0.0(3) . . . . ?
C11 C12 C13 C14 0.6(2) . . . . ?
C11 C12 C13 C19 -176.13(14) . . . . ?
C12 C13 C14 C15 -0.6(2) . . . . ?
C12 C13 C19 C20 83.63(16) . . . . ?
C12 C13 C19 C21 -151.50(13) . . . . ?
C13 C14 C15 C9 0.0(2) . . . . ?
C13 C14 C15 C16 175.46(14) . . . . ?
C14 C13 C19 C20 -93.31(16) . . . . ?
C14 C13 C19 C21 31.55(18) . . . . ?
C14 C15 C16 C00G -5.3(2) . . . . ?
C14 C15 C16 C17 -179.32(12) . . . . ?
C15 C9 C10 C11 -0.4(2) . . . . ?
C15 C16 C17 C8 2.11(14) . . . . ?
C15 C16 C17 C18 -172.98(13) . . . . ?
C16 C00G C22 F1 -132.23(13) . . . . ?
C16 C00G C22 F2 -8.63(18) . . . . ?
C16 C00G C22 F3 110.48(14) . . . . ?
C16 C17 C18 C1 4.0(2) . . . . ?
C16 C17 C18 C5 -178.91(13) . . . . ?
C17 C8 C9 C10 176.92(12) . . . . ?
C17 C8 C9 C15 -1.70(14) . . . . ?
C18 C1 C2 C3 -0.9(2) . . . . ?
C18 C5 C6 C7 -0.1(2) . . . . ?
C19 C13 C14 C15 175.93(13) . . . . ?
C22 C00G C16 C15 -124.76(14) . . . . ?
C22 C00G C16 C17 47.8(2) . . . . ?
